data_4001354
loop_
_publ_author_name
'Schneider, Sven'
'Dzudza, Alma'
'Raudaschl-Sieber, Gabriele'
'Marks, Tobin J.'

_publ_section_title
;
 Copper(I)tert-Butylthiolato Clusters as Single-Source Precursors for
 High-Quality Chalcocite Thin Films:&#x00A0; Precursor Chemistry in
 Solution and the Solid State
;
_journal_issue 11
_journal_name_full 'Chemistry of Materials'
_journal_page_first 2768
_journal_paper_doi 10.1021/cm0700504
_journal_volume 19
_journal_year 2007
_chemical_formula_sum 'C28 H66 Cu4 P2 S4'
_chemical_formula_weight 847.15
_chemical_name_systematic
; 
 Tetrakis-tert-butylthiolatobistriethylphosphinetetracopper(I) 
;
_space_group_IT_number 14
_symmetry_cell_setting monoclinic
_symmetry_space_group_name_Hall '-P 2ybc'
_symmetry_space_group_name_H-M 'P 1 21/c 1'
_atom_sites_solution_hydrogens geom
_atom_sites_solution_primary direct
_atom_sites_solution_secondary difmap
_audit_creation_method SHELXL-97
_cell_angle_alpha 90.00
_cell_angle_beta 96.1340(10)
_cell_angle_gamma 90.00
_cell_formula_units_Z 2
_cell_length_a 8.8065(6)
_cell_length_b 11.6863(8)
_cell_length_c 19.7851(14)
_cell_measurement_temperature 153(2)
_cell_measurement_theta_max 28.81
_cell_measurement_theta_min 2.03
_cell_volume 2024.5(2)
_computing_structure_refinement 'SHELXL-97 (Sheldrick, 1997)'
_computing_structure_solution 'SHELXS-97 (Sheldrick, 1990)'
_diffrn_ambient_temperature 153(2)
_diffrn_measured_fraction_theta_full 0.931
_diffrn_measured_fraction_theta_max 0.931
_diffrn_radiation_monochromator graphite
_diffrn_radiation_source 'fine-focus sealed tube'
_diffrn_radiation_type MoK\a
_diffrn_radiation_wavelength 0.71073
_diffrn_reflns_av_R_equivalents 0.0672
_diffrn_reflns_av_sigmaI/netI 0.0373
_diffrn_reflns_limit_h_max 11
_diffrn_reflns_limit_h_min -11
_diffrn_reflns_limit_k_max 15
_diffrn_reflns_limit_k_min -15
_diffrn_reflns_limit_l_max 26
_diffrn_reflns_limit_l_min -26
_diffrn_reflns_number 18394
_diffrn_reflns_theta_full 28.81
_diffrn_reflns_theta_max 28.81
_diffrn_reflns_theta_min 2.03
_exptl_absorpt_coefficient_mu 2.374
_exptl_absorpt_correction_T_max 0.56031
_exptl_absorpt_correction_T_min 0.36755
_exptl_absorpt_correction_type integration
_exptl_crystal_colour colourless
_exptl_crystal_density_diffrn 1.390
_exptl_crystal_density_method 'not measured'
_exptl_crystal_description block
_exptl_crystal_F_000 888
_exptl_crystal_size_max 0.48
_exptl_crystal_size_mid 0.32
_exptl_crystal_size_min 0.30
_refine_diff_density_max 0.778
_refine_diff_density_min -0.505
_refine_diff_density_rms 0.076
_refine_ls_extinction_method none
_refine_ls_goodness_of_fit_ref 1.036
_refine_ls_hydrogen_treatment mixed
_refine_ls_matrix_type full
_refine_ls_number_parameters 181
_refine_ls_number_reflns 4917
_refine_ls_number_restraints 0
_refine_ls_restrained_S_all 1.036
_refine_ls_R_factor_all 0.0302
_refine_ls_R_factor_gt 0.0275
_refine_ls_shift/su_max 0.002
_refine_ls_shift/su_mean 0.000
_refine_ls_structure_factor_coef Fsqd
_refine_ls_weighting_details 'calc w=1/[\s^2^(Fo^2^)+(0.0393P)^2^+0.6947P] where P=(Fo^2^+2Fc^2^)/3'
_refine_ls_weighting_scheme calc
_refine_ls_wR_factor_gt 0.0732
_refine_ls_wR_factor_ref 0.0750
_reflns_number_gt 4513
_reflns_number_total 4917
_reflns_threshold_expression >2sigma(I)
_cod_data_source_file cm0700504si20070107_061147.cif
_cod_data_source_block sven10f
_cod_original_sg_symbol_H-M P21/c
_cod_database_code 4001354

loop_
_symmetry_equiv_pos_as_xyz
'x, y, z'
'-x, y+1/2, -z+1/2'
'-x, -y, -z'
'x, -y-1/2, z-1/2'

loop_
_atom_site_label
_atom_site_type_symbol
_atom_site_fract_x
_atom_site_fract_y
_atom_site_fract_z
_atom_site_U_iso_or_equiv
_atom_site_adp_type
_atom_site_occupancy
_atom_site_symmetry_multiplicity
_atom_site_calc_flag
_atom_site_refinement_flags
Cu2 Cu 0.45424(2) 0.859987(17) 1.039834(10) 0.02386(7) Uani 1 1 d .
Cu1 Cu 0.38646(2) 0.901472(16) 0.900009(9) 0.02198(7) Uani 1 1 d .
S2 S 0.64755(5) 0.90492(3) 1.110850(19) 0.02188(9) Uani 1 1 d .
P1 P 0.52003(5) 0.86540(3) 0.81205(2) 0.02247(9) Uani 1 1 d .
S1 S 0.25575(4) 0.80784(3) 0.97325(2) 0.02306(9) Uani 1 1 d .
C5 C 0.81825(18) 0.85225(13) 1.07250(8) 0.0239(3) Uani 1 1 d .
C8 C 0.8167(2) 0.89044(15) 0.99890(8) 0.0279(3) Uani 1 1 d .
H8A H 0.8176 0.9742 0.9969 0.042 Uiso 1 1 calc R
H8B H 0.7244 0.8614 0.9724 0.042 Uiso 1 1 calc R
H8C H 0.9071 0.8603 0.9801 0.042 Uiso 1 1 calc R
C11 C 0.6063(2) 0.72833(15) 0.79175(8) 0.0293(3) Uani 1 1 d .
H11A H 0.5275 0.6677 0.7905 0.035 Uiso 1 1 calc R
H11B H 0.6411 0.7334 0.7459 0.035 Uiso 1 1 calc R
C1 C 0.26056(18) 0.64914(13) 0.96619(8) 0.0238(3) Uani 1 1 d .
C4 C 0.2551(2) 0.59794(16) 1.03676(9) 0.0344(4) Uani 1 1 d .
H4A H 0.2473 0.5145 1.0332 0.052 Uiso 1 1 calc R
H4B H 0.1662 0.6281 1.0568 0.052 Uiso 1 1 calc R
H4C H 0.3485 0.6184 1.0657 0.052 Uiso 1 1 calc R
C2 C 0.4027(2) 0.60840(15) 0.93614(10) 0.0307(4) Uani 1 1 d .
H2A H 0.4937 0.6326 0.9655 0.046 Uiso 1 1 calc R
H2B H 0.4050 0.6415 0.8908 0.046 Uiso 1 1 calc R
H2C H 0.4011 0.5247 0.9328 0.046 Uiso 1 1 calc R
C9 C 0.6750(2) 0.96942(16) 0.80738(8) 0.0303(3) Uani 1 1 d .
H9A H 0.6311 1.0471 0.8097 0.036 Uiso 1 1 calc R
H9B H 0.7490 0.9594 0.8483 0.036 Uiso 1 1 calc R
C12 C 0.7411(2) 0.69416(17) 0.84247(10) 0.0366(4) Uani 1 1 d .
H12A H 0.8226 0.7512 0.8418 0.055 Uiso 1 1 calc R
H12B H 0.7794 0.6192 0.8300 0.055 Uiso 1 1 calc R
H12C H 0.7081 0.6902 0.8882 0.055 Uiso 1 1 calc R
C6 C 0.8179(2) 0.72190(15) 1.07606(11) 0.0376(4) Uani 1 1 d .
H6A H 0.7268 0.6922 1.0489 0.056 Uiso 1 1 calc R
H6B H 0.8172 0.6976 1.1234 0.056 Uiso 1 1 calc R
H6C H 0.9096 0.6920 1.0581 0.056 Uiso 1 1 calc R
C7 C 0.9583(2) 0.90058(18) 1.11520(10) 0.0375(4) Uani 1 1 d .
H7A H 1.0511 0.8718 1.0978 0.056 Uiso 1 1 calc R
H7B H 0.9571 0.8767 1.1626 0.056 Uiso 1 1 calc R
H7C H 0.9566 0.9843 1.1126 0.056 Uiso 1 1 calc R
C3 C 0.1174(2) 0.61545(16) 0.91978(11) 0.0354(4) Uani 1 1 d .
H3A H 0.1207 0.6505 0.8749 0.053 Uiso 1 1 calc R
H3B H 0.0265 0.6423 0.9396 0.053 Uiso 1 1 calc R
H3C H 0.1133 0.5320 0.9150 0.053 Uiso 1 1 calc R
C13 C 0.3914(2) 0.89450(17) 0.73467(9) 0.0354(4) Uani 1 1 d .
H13A H 0.3657 0.9770 0.7329 0.042 Uiso 1 1 calc R
H13B H 0.4448 0.8764 0.6944 0.042 Uiso 1 1 calc R
C10 C 0.7628(2) 0.9643(2) 0.74522(10) 0.0415(4) Uani 1 1 d .
H10A H 0.8157 0.8906 0.7443 0.062 Uiso 1 1 calc R
H10B H 0.8378 1.0265 0.7474 0.062 Uiso 1 1 calc R
H10C H 0.6914 0.9724 0.7040 0.062 Uiso 1 1 calc R
C14 C 0.2441(3) 0.8248(2) 0.73153(12) 0.0511(6) Uani 1 1 d .
H14A H 0.2681 0.7432 0.7284 0.077 Uiso 1 1 calc R
H14B H 0.1756 0.8477 0.6915 0.077 Uiso 1 1 calc R
H14C H 0.1940 0.8387 0.7727 0.077 Uiso 1 1 calc R

loop_
_atom_site_aniso_label
_atom_site_aniso_U_11
_atom_site_aniso_U_22
_atom_site_aniso_U_33
_atom_site_aniso_U_23
_atom_site_aniso_U_13
_atom_site_aniso_U_12
Cu2 0.02413(11) 0.02110(12) 0.02665(11) -0.00218(7) 0.00410(8) 0.00001(7)
Cu1 0.02442(11) 0.01815(11) 0.02325(11) 0.00029(7) 0.00198(8) 0.00123(7)
S2 0.02689(18) 0.01695(18) 0.02223(18) -0.00036(13) 0.00466(14) 0.00010(13)
P1 0.0279(2) 0.0196(2) 0.01960(18) -0.00114(14) 0.00128(15) 0.00125(15)
S1 0.02261(18) 0.01835(18) 0.02857(19) 0.00039(14) 0.00427(14) 0.00209(13)
C5 0.0250(7) 0.0197(7) 0.0272(8) 0.0009(6) 0.0035(6) 0.0029(6)
C8 0.0319(8) 0.0271(8) 0.0260(8) 0.0007(6) 0.0087(7) 0.0050(7)
C11 0.0348(8) 0.0254(8) 0.0277(8) -0.0077(6) 0.0030(7) 0.0041(7)
C1 0.0251(7) 0.0179(7) 0.0284(8) 0.0033(6) 0.0029(6) 0.0013(6)
C4 0.0411(10) 0.0280(9) 0.0351(9) 0.0102(7) 0.0086(8) 0.0060(7)
C2 0.0328(9) 0.0228(8) 0.0375(9) 0.0017(7) 0.0089(7) 0.0059(7)
C9 0.0352(9) 0.0283(8) 0.0277(8) -0.0024(7) 0.0052(7) -0.0048(7)
C12 0.0363(9) 0.0282(9) 0.0441(10) -0.0063(8) -0.0013(8) 0.0077(7)
C6 0.0452(10) 0.0213(8) 0.0479(10) 0.0038(7) 0.0125(8) 0.0075(8)
C7 0.0273(8) 0.0461(12) 0.0380(10) -0.0043(8) -0.0020(7) 0.0003(8)
C3 0.0318(9) 0.0252(8) 0.0471(11) 0.0001(8) -0.0057(8) 0.0006(7)
C13 0.0415(10) 0.0381(10) 0.0247(8) 0.0047(7) -0.0049(7) 0.0008(8)
C10 0.0447(11) 0.0481(12) 0.0336(9) 0.0021(8) 0.0131(8) -0.0080(9)
C14 0.0446(12) 0.0551(14) 0.0492(12) 0.0039(11) -0.0146(10) -0.0084(11)

loop_
_atom_type_symbol
_atom_type_description
_atom_type_scat_dispersion_real
_atom_type_scat_dispersion_imag
_atom_type_scat_source
C C 0.0033 0.0016 'International Tables Vol C Tables 4.2.6.8 and 6.1.1.4'
H H 0.0000 0.0000 'International Tables Vol C Tables 4.2.6.8 and 6.1.1.4'
P P 0.1023 0.0942 'International Tables Vol C Tables 4.2.6.8 and 6.1.1.4'
S S 0.1246 0.1234 'International Tables Vol C Tables 4.2.6.8 and 6.1.1.4'
Cu Cu 0.3201 1.2651 'International Tables Vol C Tables 4.2.6.8 and 6.1.1.4'

loop_
_geom_angle_atom_site_label_1
_geom_angle_atom_site_label_2
_geom_angle_atom_site_label_3
_geom_angle
_geom_angle_site_symmetry_3
S2 Cu2 S1 176.466(17) .
S1 Cu1 P1 139.618(17) .
S1 Cu1 S2 118.304(16) 3_677
P1 Cu1 S2 100.788(16) 3_677
C5 S2 Cu2 105.68(5) .
C5 S2 Cu1 113.09(5) 3_677
Cu2 S2 Cu1 95.359(17) 3_677
C11 P1 C13 102.24(8) .
C11 P1 C9 103.84(9) .
C13 P1 C9 103.36(9) .
C11 P1 Cu1 126.69(6) .
C13 P1 Cu1 106.51(7) .
C9 P1 Cu1 111.64(6) .
C1 S1 Cu2 107.66(5) .
C1 S1 Cu1 114.99(5) .
Cu2 S1 Cu1 79.501(15) .
C8 C5 C6 109.72(14) .
C8 C5 C7 110.19(15) .
C6 C5 C7 110.44(15) .
C8 C5 S2 111.62(11) .
C6 C5 S2 107.84(12) .
C7 C5 S2 106.99(12) .
C12 C11 P1 113.34(12) .
C2 C1 C4 110.08(14) .
C2 C1 C3 110.20(15) .
C4 C1 C3 110.14(15) .
C2 C1 S1 111.61(11) .
C4 C1 S1 108.61(12) .
C3 C1 S1 106.12(11) .
C10 C9 P1 117.28(13) .
C14 C13 P1 112.37(14) .

loop_
_geom_bond_atom_site_label_1
_geom_bond_atom_site_label_2
_geom_bond_distance
_geom_bond_site_symmetry_2
Cu2 S2 2.1533(5) .
Cu2 S1 2.1611(4) .
Cu1 S1 2.2313(4) .
Cu1 P1 2.2423(5) .
Cu1 S2 2.2894(4) 3_677
S2 C5 1.8596(17) .
S2 Cu1 2.2894(4) 3_677
P1 C11 1.8357(17) .
P1 C13 1.8363(18) .
P1 C9 1.8374(18) .
S1 C1 1.8607(16) .
C5 C8 1.522(2) .
C5 C6 1.525(2) .
C5 C7 1.527(2) .
C11 C12 1.524(3) .
C1 C2 1.518(2) .
C1 C4 1.525(2) .
C1 C3 1.530(2) .
C9 C10 1.522(3) .
C13 C14 1.528(3) .
